data_2103055
loop_
_publ_author_name
'Wardell, Solange M. S. V.'
'de Souza, Marcus V. N.'
'Vasconcelos, Thatyana R. A.'
'Ferreira, Marcelle de L.'
'Wardell, James L.'
'Low, John N.'
'Glidewell, Christopher'

_publ_section_title
;
 Patterns of hydrogen bonding in mono- and di-substituted
 <i>N</i>-arylpyrazinecarboxamides
;
_journal_coeditor_code BM5049
_journal_issue 1
_journal_name_full 'Acta Crystallographica Section B'
_journal_page_first 84
_journal_page_last 100
_journal_paper_doi 10.1107/S0108768107051804
_journal_volume 64
_journal_year 2008
_chemical_formula_moiety 'C12 H11 N3 O'
_chemical_formula_sum 'C12 H11 N3 O'
_chemical_formula_weight 213.24
_chemical_name_systematic
;
N-(4-methylphenyl)pyrazinecarboxamide
;
_space_group_IT_number 14
_symmetry_cell_setting monoclinic
_symmetry_space_group_name_Hall '-P 2ybc'
_symmetry_space_group_name_H-M 'P 1 21/c 1'
_atom_sites_solution_hydrogens geom
_atom_sites_solution_primary direct
_atom_sites_solution_secondary difmap
_cell_angle_alpha 90.00
_cell_angle_beta 101.6381(12)
_cell_angle_gamma 90.00
_cell_formula_units_Z 4
_cell_length_a 14.0039(3)
_cell_length_b 5.6916(2)
_cell_length_c 13.3466(3)
_cell_measurement_reflns_used 2386
_cell_measurement_temperature 120(2)
_cell_measurement_theta_max 27.51
_cell_measurement_theta_min 3.85
_cell_volume 1041.92(5)
_computing_cell_refinement 'DENZO (Otwinowski & Minor, 1997) & COLLECT'
_computing_data_collection 'COLLECT (Hooft, 1999)'
_computing_data_reduction 'DENZO & COLLECT'
_computing_molecular_graphics 'PLATON (Spek, 2003)'
_computing_publication_material 'SHELXL-97 & PRPKAPPA (Ferguson, 1999)'
_computing_structure_refinement 'OSCAIL and SHELXL-97 (Sheldrick, 1997)'
_computing_structure_solution 'OSCAIL (McArdle, 2003) & SHELXS-97 (Sheldrick, 1997)'
_diffrn_ambient_temperature 120(2)
_diffrn_detector_area_resol_mean 9.091
_diffrn_measured_fraction_theta_full 0.992
_diffrn_measured_fraction_theta_max 0.991
_diffrn_measurement_device_type 'Bruker-Nonius KappaCCD'
_diffrn_measurement_method '\f & \w scans'
_diffrn_radiation_monochromator graphite
_diffrn_radiation_source 'Bruker-Nonius FR591 rotating anode'
_diffrn_radiation_type 'Mo K\a'
_diffrn_radiation_wavelength 0.71073
_diffrn_reflns_av_R_equivalents 0.0321
_diffrn_reflns_av_sigmaI/netI 0.0208
_diffrn_reflns_limit_h_max 17
_diffrn_reflns_limit_h_min -18
_diffrn_reflns_limit_k_max 7
_diffrn_reflns_limit_k_min -7
_diffrn_reflns_limit_l_max 17
_diffrn_reflns_limit_l_min -17
_diffrn_reflns_number 16571
_diffrn_reflns_theta_full 25.00
_diffrn_reflns_theta_max 27.51
_diffrn_reflns_theta_min 3.85
_diffrn_standards_decay_% 0
_diffrn_standards_number 0
_exptl_absorpt_coefficient_mu 0.091
_exptl_absorpt_correction_T_max 0.982
_exptl_absorpt_correction_T_min 0.963
_exptl_absorpt_correction_type multi-scan
_exptl_absorpt_process_details 'SADABS 2.10 (Sheldrick, 2003)'
_exptl_crystal_colour colourless
_exptl_crystal_density_diffrn 1.359
_exptl_crystal_density_method 'not measured'
_exptl_crystal_description block
_exptl_crystal_F_000 448
_exptl_crystal_size_max 0.45
_exptl_crystal_size_mid 0.20
_exptl_crystal_size_min 0.20
_refine_diff_density_max 0.256
_refine_diff_density_min -0.215
_refine_ls_extinction_method none
_refine_ls_goodness_of_fit_ref 1.042
_refine_ls_hydrogen_treatment constr
_refine_ls_matrix_type full
_refine_ls_number_parameters 146
_refine_ls_number_reflns 2386
_refine_ls_number_restraints 0
_refine_ls_restrained_S_all 1.042
_refine_ls_R_factor_all 0.0478
_refine_ls_R_factor_gt 0.0407
_refine_ls_shift/su_max 0.000
_refine_ls_shift/su_mean 0.000
_refine_ls_structure_factor_coef Fsqd
_refine_ls_weighting_details 'w=1/[\s^2^(Fo^2^)+(0.0720P)^2^+0.2478P] where P=(Fo^2^+2Fc^2^)/3'
_refine_ls_weighting_scheme calc
_refine_ls_wR_factor_gt 0.1150
_refine_ls_wR_factor_ref 0.1216
_reflns_number_gt 2047
_reflns_number_total 2386
_reflns_threshold_expression I>2\s(I)
_cod_data_source_file bm5049.cif
_cod_data_source_block IV
_cod_depositor_comments
;
The following automatic conversions were performed:
'_exptl_absorpt_correction_type' value 'Multi-scan' changed to
'multi-scan' according to
'/home/saulius/struct/CIF-dictionaries/cif_core.dic' dictionary named
'cif_core.dic' version 2.4.1 from 2010-06-29.

Automatic conversion script
Id: cif_fix_enum 1527 2010-12-29 10:47:43Z saulius 

The following automatic conversions were performed:

'_exptl_absorpt_correction_type' value 'Multi-scan' changed to
'multi-scan' according to
/home/saulius/struct/CIF-dictionaries/cif_core.dic dictionary named
'cif_core.dic' version 2.4.1 from 2010-06-29.

Automatic conversion script
Id: cif_fix_values 1715 2011-07-08 13:25:40Z adriana 
;
_cod_original_sg_symbol_H-M 'P 21/c'
_cod_database_code 2103055

loop_
_symmetry_equiv_pos_as_xyz
'x, y, z'
'-x, y+1/2, -z+1/2'
'-x, -y, -z'
'x, -y-1/2, z-1/2'

loop_
_atom_site_type_symbol
_atom_site_label
_atom_site_fract_x
_atom_site_fract_y
_atom_site_fract_z
_atom_site_U_iso_or_equiv
_atom_site_adp_type
_atom_site_calc_flag
_atom_site_refinement_flags
_atom_site_occupancy
N N1 0.10417(7) 0.70553(17) 0.53519(7) 0.0263(2) Uani d . 1
C C2 0.14400(7) 0.91597(18) 0.52930(8) 0.0196(2) Uani d . 1
C C3 0.13099(9) 1.0986(2) 0.59390(9) 0.0269(3) Uani d . 1
N N4 0.07704(8) 1.07444(18) 0.66559(8) 0.0298(3) Uani d . 1
C C5 0.03669(8) 0.8640(2) 0.67077(8) 0.0229(3) Uani d . 1
C C6 0.05016(9) 0.6816(2) 0.60661(9) 0.0277(3) Uani d . 1
C C7 0.20361(8) 0.95957(19) 0.44903(8) 0.0223(2) Uani d . 1
O O7 0.23117(7) 1.15898(15) 0.43456(7) 0.0337(2) Uani d . 1
N N17 0.22250(7) 0.76557(17) 0.39810(7) 0.0231(2) Uani d . 1
C C11 0.27918(8) 0.7565(2) 0.32058(8) 0.0210(2) Uani d . 1
C C12 0.28028(9) 0.9393(2) 0.25186(8) 0.0270(3) Uani d . 1
C C13 0.33448(9) 0.9161(2) 0.17559(9) 0.0281(3) Uani d . 1
C C14 0.38804(8) 0.7148(2) 0.16622(8) 0.0237(3) Uani d . 1
C C141 0.44564(9) 0.6869(2) 0.08284(9) 0.0321(3) Uani d . 1
C C15 0.38622(9) 0.5349(2) 0.23624(9) 0.0277(3) Uani d . 1
C C16 0.33239(9) 0.5541(2) 0.31276(9) 0.0270(3) Uani d . 1
H H3 0.1613 1.2456 0.5872 0.032 Uiso calc R 1
H H5 -0.0026 0.8385 0.7201 0.028 Uiso calc R 1
H H6 0.0201 0.5345 0.6135 0.033 Uiso calc R 1
H H17 0.1997 0.6205 0.4219 0.028 Uiso d R 1
H H12 0.2444 1.0790 0.2568 0.032 Uiso calc R 1
H H13 0.3348 1.0415 0.1287 0.034 Uiso calc R 1
H H14A 0.4108 0.5811 0.0299 0.048 Uiso calc R 1
H H14B 0.5099 0.6207 0.1119 0.048 Uiso calc R 1
H H14C 0.4537 0.8406 0.0525 0.048 Uiso calc R 1
H H15 0.4226 0.3957 0.2317 0.033 Uiso calc R 1
H H16 0.3321 0.4287 0.3597 0.032 Uiso calc R 1

loop_
_atom_site_aniso_label
_atom_site_aniso_U_11
_atom_site_aniso_U_22
_atom_site_aniso_U_33
_atom_site_aniso_U_12
_atom_site_aniso_U_13
_atom_site_aniso_U_23
N1 0.0356(5) 0.0212(5) 0.0270(5) -0.0051(4) 0.0181(4) -0.0037(4)
C2 0.0219(5) 0.0196(5) 0.0189(5) 0.0004(4) 0.0082(4) 0.0008(4)
C3 0.0368(6) 0.0194(5) 0.0302(6) -0.0032(4) 0.0202(5) -0.0019(4)
N4 0.0429(6) 0.0216(5) 0.0319(5) -0.0024(4) 0.0244(5) -0.0038(4)
C5 0.0271(5) 0.0226(6) 0.0226(5) 0.0009(4) 0.0137(4) 0.0018(4)
C6 0.0367(6) 0.0217(6) 0.0297(6) -0.0056(5) 0.0191(5) -0.0014(4)
C7 0.0261(5) 0.0224(5) 0.0209(5) -0.0013(4) 0.0111(4) -0.0008(4)
O7 0.0509(5) 0.0224(4) 0.0367(5) -0.0064(4) 0.0296(4) -0.0025(3)
N17 0.0289(5) 0.0224(5) 0.0224(5) -0.0022(4) 0.0154(4) -0.0016(3)
C11 0.0234(5) 0.0230(5) 0.0194(5) -0.0029(4) 0.0108(4) -0.0033(4)
C12 0.0366(6) 0.0246(6) 0.0228(6) 0.0063(5) 0.0134(5) 0.0014(4)
C13 0.0402(7) 0.0268(6) 0.0210(5) 0.0006(5) 0.0150(5) 0.0025(4)
C14 0.0234(5) 0.0298(6) 0.0202(5) -0.0030(4) 0.0100(4) -0.0041(4)
C141 0.0330(6) 0.0424(7) 0.0257(6) -0.0007(5) 0.0169(5) -0.0043(5)
C15 0.0314(6) 0.0267(6) 0.0286(6) 0.0045(5) 0.0150(5) -0.0010(4)
C16 0.0354(6) 0.0229(6) 0.0270(6) 0.0011(4) 0.0161(5) 0.0021(4)

loop_
_atom_type_symbol
_atom_type_description
_atom_type_scat_dispersion_real
_atom_type_scat_dispersion_imag
_atom_type_scat_source
C C 0.0033 0.0016 'International Tables Vol C Tables 4.2.6.8 and 6.1.1.4'
H H 0.0000 0.0000 'International Tables Vol C Tables 4.2.6.8 and 6.1.1.4'
N N 0.0061 0.0033 'International Tables Vol C Tables 4.2.6.8 and 6.1.1.4'
O O 0.0106 0.0060 'International Tables Vol C Tables 4.2.6.8 and 6.1.1.4'

loop_
_geom_angle_atom_site_label_1
_geom_angle_atom_site_label_2
_geom_angle_atom_site_label_3
_geom_angle
_geom_angle_publ_flag
C2 N1 C6 115.96(9) no
N1 C2 C3 121.96(10) no
N1 C2 C7 119.32(9) no
C3 C2 C7 118.71(10) no
N4 C3 C2 122.06(10) no
N4 C3 H3 119.0 no
C2 C3 H3 119.0 no
C5 N4 C3 115.81(9) no
N4 C5 C6 122.05(9) no
N4 C5 H5 119.0 no
C6 C5 H5 119.0 no
N1 C6 C5 122.16(10) no
N1 C6 H6 118.9 no
C5 C6 H6 118.9 no
O7 C7 N17 125.27(10) no
O7 C7 C2 120.12(9) no
N17 C7 C2 114.61(9) no
C7 N17 C11 126.09(9) no
C7 N17 H17 115.1 no
C11 N17 H17 118.6 no
C16 C11 C12 119.65(10) no
C16 C11 N17 118.08(10) no
C12 C11 N17 122.24(10) no
C11 C12 C13 119.43(10) no
C11 C12 H12 120.3 no
C13 C12 H12 120.3 no
C14 C13 C12 121.86(10) no
C14 C13 H13 119.1 no
C12 C13 H13 119.1 no
C13 C14 C15 117.62(10) no
C13 C14 C141 122.16(10) no
C15 C14 C141 120.21(10) no
C14 C141 H14A 109.5 no
C14 C141 H14B 109.5 no
H14A C141 H14B 109.5 no
C14 C141 H14C 109.5 no
H14A C141 H14C 109.5 no
H14B C141 H14C 109.5 no
C14 C15 C16 121.48(10) no
C14 C15 H15 119.3 no
C16 C15 H15 119.3 no
C11 C16 C15 119.96(10) no
C11 C16 H16 120.0 no
C15 C16 H16 120.0 no

loop_
_geom_bond_atom_site_label_1
_geom_bond_atom_site_label_2
_geom_bond_distance
_geom_bond_publ_flag
N1 C2 1.3303(14) no
N1 C6 1.3379(14) no
C2 C3 1.3859(15) no
C2 C7 1.5056(13) no
C3 N4 1.3406(13) no
C3 H3 0.95 no
N4 C5 1.3319(15) no
C5 C6 1.3827(15) no
C5 H5 0.95 no
C6 H6 0.95 no
C7 O7 1.2266(14) no
C7 N17 1.3505(14) no
N17 C11 1.4264(13) no
N17 H17 0.96 no
C11 C16 1.3872(16) no
C11 C12 1.3893(15) no
C12 C13 1.3933(15) no
C12 H12 0.95 no
C13 C14 1.3886(16) no
C13 H13 0.95 no
C14 C15 1.3900(16) no
C14 C141 1.5088(15) no
C141 H14A 0.98 no
C141 H14B 0.98 no
C141 H14C 0.98 no
C15 C16 1.3907(15) no
C15 H15 0.95 no
C16 H16 0.95 no

loop_
_geom_hbond_atom_site_label_D
_geom_hbond_atom_site_label_H
_geom_hbond_atom_site_label_A
_geom_hbond_site_symmetry_A
_geom_hbond_distance_DH
_geom_hbond_distance_HA
_geom_hbond_distance_DA
_geom_hbond_angle_DHA
_geom_hbond_publ_flag
N17 H17 N1 . 0.96 2.26 2.7265(14) 108 no
C5 H5 N4 2_546 0.95 2.51 3.3803(15) 152 no
C16 H16 O7 1_545 0.95 2.43 3.2617(15) 146 no

loop_
_geom_torsion_atom_site_label_1
_geom_torsion_atom_site_label_2
_geom_torsion_atom_site_label_3
_geom_torsion_atom_site_label_4
_geom_torsion
_geom_torsion_publ_flag
C6 N1 C2 C3 0.56(17) no
C6 N1 C2 C7 -178.33(10) no
N1 C2 C3 N4 -0.44(18) no
C7 C2 C3 N4 178.45(10) no
C2 C3 N4 C5 -0.05(17) no
C3 N4 C5 C6 0.39(17) no
C2 N1 C6 C5 -0.22(17) no
N4 C5 C6 N1 -0.27(19) no
N1 C2 C7 O7 171.42(11) no
C3 C2 C7 O7 -7.51(16) no
N1 C2 C7 N17 -8.83(15) no
C3 C2 C7 N17 172.24(10) no
O7 C7 N17 C11 1.47(19) no
C2 C7 N17 C11 -178.26(9) no
C7 N17 C11 C16 147.64(11) no
C7 N17 C11 C12 -34.23(17) no
C16 C11 C12 C13 0.38(17) no
N17 C11 C12 C13 -177.72(10) no
C11 C12 C13 C14 -0.21(18) no
C12 C13 C14 C15 -0.16(18) no
C12 C13 C14 C141 179.04(11) no
C13 C14 C15 C16 0.37(17) no
C141 C14 C15 C16 -178.85(11) no
C12 C11 C16 C15 -0.18(18) no
N17 C11 C16 C15 178.00(10) no
C14 C15 C16 C11 -0.20(18) no

loop_
_cod_related_entry_id
_cod_related_entry_database
_cod_related_entry_code
1 ChemSpider 652876
